data_4028207
loop_
_publ_author_name
'Christoph Glotzbach'
'Ulrike Kauscher'
'Jens Voskuhl'
'N. Seda Kehr'
'Marc C. A. Stuart'
'Roland Fr\"ohlich'
'Hans J. Galla'
'Bart Jan Ravoo'
'Kazuhiko Nagura'
'Shohei Saito'
'Shigehiro Yamaguchi'
'Ernst-Ulrich W\"urthwein'

_publ_section_title
;
 Fluorescent Modular Boron Systems Based on NNN- and ONO-Tridentate
 Ligands: Self-Assembly and Cell Imaging
;
_journal_name_full 'Journal of Organic Chemistry'
_journal_page_first 4410
_journal_page_last 4418
_journal_paper_doi 10.1021/jo4003745
_journal_volume 78
_journal_year 2013
_chemical_formula_sum 'C19 H13 B F N3 O2'
_chemical_formula_weight 345.13
_chemical_name_systematic
; 
 ? 
;
_space_group_IT_number 14
_symmetry_cell_setting monoclinic
_symmetry_space_group_name_Hall '-P 2yn'
_symmetry_space_group_name_H-M 'P 1 21/n 1'
_atom_sites_solution_hydrogens geom
_atom_sites_solution_primary direct
_atom_sites_solution_secondary difmap
_audit_creation_method SHELXL-97
_cell_angle_alpha 90.00
_cell_angle_beta 101.352(1)
_cell_angle_gamma 90.00
_cell_formula_units_Z 4
_cell_length_a 11.5254(3)
_cell_length_b 11.2153(3)
_cell_length_c 12.6004(4)
_cell_measurement_reflns_used 3097
_cell_measurement_temperature 223(2)
_cell_measurement_theta_max 27.88
_cell_measurement_theta_min 4.08
_cell_volume 1596.87(8)
_computing_cell_refinement 'Collect (Nonius B.V., 1998)'
_computing_data_collection 'Collect (Nonius B.V., 1998)'
_computing_data_reduction 'Denzo-SMN (Otwinowski & Minor, 1997)'
_computing_molecular_graphics 'SCHAKAL (Keller, 1997)'
_computing_publication_material 'SHELXL-97 (Sheldrick, 1997)'
_computing_structure_refinement 'SHELXL-97 (Sheldrick, 1997)'
_computing_structure_solution 'SHELXS-97 (Sheldrick, 1990)'
_diffrn_ambient_temperature 223(2)
_diffrn_measured_fraction_theta_full 0.968
_diffrn_measured_fraction_theta_max 0.968
_diffrn_measurement_device_type 'Nonius KappaCCD APEXII'
_diffrn_measurement_method '\w and \f scans'
_diffrn_radiation_monochromator 'Montel mirror'
_diffrn_radiation_source 'rotating anode NOnius Fr591'
_diffrn_radiation_type MoK\a
_diffrn_radiation_wavelength 0.71073
_diffrn_reflns_av_R_equivalents 0.033
_diffrn_reflns_av_sigmaI/netI 0.0348
_diffrn_reflns_limit_h_max 15
_diffrn_reflns_limit_h_min -15
_diffrn_reflns_limit_k_max 13
_diffrn_reflns_limit_k_min -14
_diffrn_reflns_limit_l_max 16
_diffrn_reflns_limit_l_min -16
_diffrn_reflns_number 9180
_diffrn_reflns_theta_full 27.93
_diffrn_reflns_theta_max 27.93
_diffrn_reflns_theta_min 4.09
_exptl_absorpt_coefficient_mu 0.102
_exptl_absorpt_correction_T_max 0.9798
_exptl_absorpt_correction_T_min 0.9699
_exptl_absorpt_correction_type multi-scan
_exptl_absorpt_process_details 'Denzo (Otwinowski, Borek ;amjewski & Minor, 2003)'
_exptl_crystal_colour colourless
_exptl_crystal_density_diffrn 1.436
_exptl_crystal_description block
_exptl_crystal_F_000 712
_exptl_crystal_size_max 0.30
_exptl_crystal_size_mid 0.27
_exptl_crystal_size_min 0.20
_refine_diff_density_max 0.228
_refine_diff_density_min -0.169
_refine_diff_density_rms 0.039
_refine_ls_extinction_method none
_refine_ls_goodness_of_fit_ref 1.091
_refine_ls_hydrogen_treatment constr
_refine_ls_matrix_type full
_refine_ls_number_parameters 235
_refine_ls_number_reflns 3705
_refine_ls_number_restraints 0
_refine_ls_restrained_S_all 1.091
_refine_ls_R_factor_all 0.0706
_refine_ls_R_factor_gt 0.0564
_refine_ls_shift/su_max 0.000
_refine_ls_shift/su_mean 0.000
_refine_ls_structure_factor_coef Fsqd
_refine_ls_weighting_details 'calc w=1/[\s^2^(Fo^2^)+(0.0406P)^2^+0.8678P] where P=(Fo^2^+2Fc^2^)/3'
_refine_ls_weighting_scheme calc
_refine_ls_wR_factor_gt 0.1276
_refine_ls_wR_factor_ref 0.1380
_reflns_number_gt 3019
_reflns_number_total 3705
_reflns_threshold_expression >2sigma(I)
_cod_data_source_file jo4003745_si_001_1.cif
_cod_data_source_block wue5528
_cod_database_code 4028207

loop_
_symmetry_equiv_pos_as_xyz
'x, y, z'
'-x+1/2, y+1/2, -z+1/2'
'-x, -y, -z'
'x-1/2, -y-1/2, z-1/2'

loop_
_atom_site_label
_atom_site_type_symbol
_atom_site_fract_x
_atom_site_fract_y
_atom_site_fract_z
_atom_site_U_iso_or_equiv
_atom_site_adp_type
_atom_site_occupancy
_atom_site_symmetry_multiplicity
_atom_site_calc_flag
_atom_site_refinement_flags
B1 B 0.18032(18) 0.36402(18) 0.03865(17) 0.0361(4) Uani 1 1 d .
F1 F 0.29849(9) 0.33309(10) 0.06879(9) 0.0466(3) Uani 1 1 d .
O1 O 0.14625(12) 0.37321(11) -0.07801(10) 0.0405(3) Uani 1 1 d .
O2 O 0.10652(12) 0.27632(11) 0.07858(10) 0.0414(3) Uani 1 1 d .
C1 C 0.16178(15) 0.47702(16) -0.12467(14) 0.0352(4) Uani 1 1 d .
N2 N 0.17474(14) 0.57944(14) -0.07650(12) 0.0391(4) Uani 1 1 d .
C3 C 0.16475(15) 0.58705(16) 0.03095(14) 0.0356(4) Uani 1 1 d .
N4 N 0.15917(12) 0.48546(13) 0.08878(11) 0.0336(3) Uani 1 1 d .
C5 C 0.13854(15) 0.48672(16) 0.19159(14) 0.0352(4) Uani 1 1 d .
N6 N 0.11671(13) 0.38112(14) 0.24012(12) 0.0382(3) Uani 1 1 d .
C7 C 0.09451(15) 0.28631(17) 0.18093(14) 0.0369(4) Uani 1 1 d .
C8 C 0.15776(16) 0.69618(17) 0.08029(16) 0.0402(4) Uani 1 1 d .
H8 H 0.1623 0.7674 0.0419 0.048 Uiso 1 1 calc R
C9 C 0.14404(16) 0.69923(17) 0.18720(15) 0.0409(4) Uani 1 1 d .
H9 H 0.1418 0.7731 0.2220 0.049 Uiso 1 1 calc R
C10 C 0.13363(16) 0.59545(17) 0.24300(15) 0.0403(4) Uani 1 1 d .
H10 H 0.1233 0.5983 0.3151 0.048 Uiso 1 1 calc R
C11 C 0.16090(15) 0.46875(16) -0.24155(14) 0.0354(4) Uani 1 1 d .
C12 C 0.15818(17) 0.57142(17) -0.30359(15) 0.0418(4) Uani 1 1 d .
H12 H 0.1559 0.6467 -0.2713 0.050 Uiso 1 1 calc R
C13 C 0.1589(2) 0.5628(2) -0.41279(16) 0.0502(5) Uani 1 1 d .
H13 H 0.1570 0.6323 -0.4548 0.060 Uiso 1 1 calc R
C14 C 0.1623(2) 0.4522(2) -0.46065(17) 0.0528(5) Uani 1 1 d .
H14 H 0.1630 0.4466 -0.5350 0.063 Uiso 1 1 calc R
C15 C 0.1647(2) 0.35000(19) -0.39922(17) 0.0513(5) Uani 1 1 d .
H15 H 0.1668 0.2749 -0.4318 0.062 Uiso 1 1 calc R
C16 C 0.16419(17) 0.35787(18) -0.28996(15) 0.0429(4) Uani 1 1 d .
H16 H 0.1660 0.2881 -0.2483 0.051 Uiso 1 1 calc R
C21 C 0.04840(15) 0.17839(17) 0.22533(15) 0.0395(4) Uani 1 1 d .
C22 C 0.02624(17) 0.18043(19) 0.33020(16) 0.0447(4) Uani 1 1 d .
H22 H 0.0428 0.2495 0.3728 0.054 Uiso 1 1 calc R
C23 C -0.02000(19) 0.0813(2) 0.37138(18) 0.0532(5) Uani 1 1 d .
H23 H -0.0348 0.0826 0.4421 0.064 Uiso 1 1 calc R
C24 C -0.04458(19) -0.0199(2) 0.3088(2) 0.0554(6) Uani 1 1 d .
H24 H -0.0758 -0.0875 0.3372 0.067 Uiso 1 1 calc R
C25 C -0.02360(19) -0.02257(19) 0.2046(2) 0.0536(5) Uani 1 1 d .
H25 H -0.0412 -0.0915 0.1621 0.064 Uiso 1 1 calc R
C26 C 0.02350(18) 0.07657(18) 0.16296(18) 0.0468(5) Uani 1 1 d .
H26 H 0.0386 0.0747 0.0923 0.056 Uiso 1 1 calc R

loop_
_atom_site_aniso_label
_atom_site_aniso_U_11
_atom_site_aniso_U_22
_atom_site_aniso_U_33
_atom_site_aniso_U_23
_atom_site_aniso_U_13
_atom_site_aniso_U_12
B1 0.0404(10) 0.0332(10) 0.0351(10) 0.0001(8) 0.0084(8) 0.0001(8)
F1 0.0432(6) 0.0491(7) 0.0483(7) 0.0016(5) 0.0107(5) 0.0071(5)
O1 0.0562(8) 0.0339(6) 0.0317(7) -0.0001(5) 0.0097(6) -0.0059(6)
O2 0.0531(8) 0.0384(7) 0.0341(7) -0.0011(6) 0.0120(6) -0.0079(6)
C1 0.0344(8) 0.0361(9) 0.0352(9) 0.0038(7) 0.0073(7) 0.0001(7)
N2 0.0464(9) 0.0361(8) 0.0359(8) 0.0009(6) 0.0111(7) -0.0023(6)
C3 0.0346(8) 0.0360(9) 0.0362(9) -0.0012(7) 0.0069(7) -0.0021(7)
N4 0.0353(7) 0.0351(7) 0.0305(7) -0.0007(6) 0.0067(6) -0.0020(6)
C5 0.0344(8) 0.0393(9) 0.0311(9) -0.0013(7) 0.0049(7) 0.0000(7)
N6 0.0419(8) 0.0418(8) 0.0312(7) 0.0021(7) 0.0075(6) 0.0003(7)
C7 0.0354(9) 0.0423(10) 0.0330(9) 0.0041(8) 0.0067(7) 0.0006(7)
C8 0.0420(9) 0.0343(9) 0.0433(10) -0.0012(8) 0.0061(8) -0.0031(7)
C9 0.0385(9) 0.0403(10) 0.0425(10) -0.0098(8) 0.0045(8) -0.0016(8)
C10 0.0413(9) 0.0458(10) 0.0329(9) -0.0047(8) 0.0050(7) -0.0010(8)
C11 0.0339(9) 0.0392(9) 0.0336(9) 0.0017(7) 0.0075(7) 0.0012(7)
C12 0.0473(10) 0.0377(10) 0.0409(10) 0.0035(8) 0.0100(8) 0.0027(8)
C13 0.0618(13) 0.0500(11) 0.0392(11) 0.0112(9) 0.0111(9) 0.0048(10)
C14 0.0666(14) 0.0592(13) 0.0346(10) 0.0037(9) 0.0152(9) 0.0051(11)
C15 0.0720(14) 0.0446(11) 0.0405(11) -0.0043(9) 0.0187(10) 0.0051(10)
C16 0.0540(11) 0.0396(10) 0.0371(10) 0.0037(8) 0.0140(8) 0.0033(8)
C21 0.0355(9) 0.0421(10) 0.0404(10) 0.0064(8) 0.0065(7) 0.0005(7)
C22 0.0440(10) 0.0488(11) 0.0405(10) 0.0086(9) 0.0058(8) 0.0013(8)
C23 0.0521(12) 0.0606(13) 0.0484(12) 0.0184(11) 0.0133(9) 0.0018(10)
C24 0.0508(12) 0.0495(12) 0.0663(14) 0.0197(11) 0.0125(10) -0.0027(9)
C25 0.0529(12) 0.0415(11) 0.0663(15) 0.0046(10) 0.0111(10) -0.0016(9)
C26 0.0485(11) 0.0436(11) 0.0495(11) 0.0041(9) 0.0124(9) -0.0007(8)

loop_
_atom_type_symbol
_atom_type_description
_atom_type_scat_dispersion_real
_atom_type_scat_dispersion_imag
_atom_type_scat_source
C C 0.0033 0.0016 'International Tables Vol C Tables 4.2.6.8 and 6.1.1.4'
H H 0.0000 0.0000 'International Tables Vol C Tables 4.2.6.8 and 6.1.1.4'
B B 0.0013 0.0007 'International Tables Vol C Tables 4.2.6.8 and 6.1.1.4'
N N 0.0061 0.0033 'International Tables Vol C Tables 4.2.6.8 and 6.1.1.4'
O O 0.0106 0.0060 'International Tables Vol C Tables 4.2.6.8 and 6.1.1.4'
F F 0.0171 0.0103 'International Tables Vol C Tables 4.2.6.8 and 6.1.1.4'

loop_
_geom_angle_atom_site_label_1
_geom_angle_atom_site_label_2
_geom_angle_atom_site_label_3
_geom_angle
F1 B1 O1 110.60(15)
F1 B1 O2 110.28(15)
O1 B1 O2 109.83(15)
F1 B1 N4 109.61(15)
O1 B1 N4 108.66(15)
O2 B1 N4 107.80(14)
C1 O1 B1 118.48(14)
C7 O2 B1 117.32(14)
N2 C1 O1 125.59(16)
N2 C1 C11 120.14(16)
O1 C1 C11 114.26(15)
C1 N2 C3 119.31(15)
N4 C3 C8 119.17(16)
N4 C3 N2 119.61(15)
C8 C3 N2 121.21(16)
C3 N4 C5 122.41(15)
C3 N4 B1 119.51(14)
C5 N4 B1 118.05(14)
N4 C5 N6 119.61(16)
N4 C5 C10 118.94(16)
N6 C5 C10 121.35(16)
C7 N6 C5 118.85(15)
N6 C7 O2 125.57(16)
N6 C7 C21 120.02(16)
O2 C7 C21 114.39(16)
C3 C8 C9 119.11(17)
C3 C8 H8 120.4
C9 C8 H8 120.4
C10 C9 C8 120.86(17)
C10 C9 H9 119.6
C8 C9 H9 119.6
C9 C10 C5 119.26(17)
C9 C10 H10 120.4
C5 C10 H10 120.4
C12 C11 C16 119.65(17)
C12 C11 C1 120.36(17)
C16 C11 C1 119.99(16)
C13 C12 C11 119.91(19)
C13 C12 H12 120.0
C11 C12 H12 120.0
C12 C13 C14 120.25(19)
C12 C13 H13 119.9
C14 C13 H13 119.9
C15 C14 C13 119.95(19)
C15 C14 H14 120.0
C13 C14 H14 120.0
C14 C15 C16 120.2(2)
C14 C15 H15 119.9
C16 C15 H15 119.9
C15 C16 C11 120.07(18)
C15 C16 H16 120.0
C11 C16 H16 120.0
C26 C21 C22 119.70(18)
C26 C21 C7 120.76(17)
C22 C21 C7 119.51(18)
C23 C22 C21 120.0(2)
C23 C22 H22 120.0
C21 C22 H22 120.0
C22 C23 C24 120.0(2)
C22 C23 H23 120.0
C24 C23 H23 120.0
C23 C24 C25 120.4(2)
C23 C24 H24 119.8
C25 C24 H24 119.8
C24 C25 C26 119.9(2)
C24 C25 H25 120.1
C26 C25 H25 120.1
C21 C26 C25 120.0(2)
C21 C26 H26 120.0
C25 C26 H26 120.0

loop_
_geom_bond_atom_site_label_1
_geom_bond_atom_site_label_2
_geom_bond_distance
B1 F1 1.384(2)
B1 O1 1.449(2)
B1 O2 1.453(2)
B1 N4 1.541(2)
O1 C1 1.332(2)
O2 C7 1.329(2)
C1 N2 1.294(2)
C1 C11 1.474(2)
N2 C3 1.384(2)
C3 N4 1.361(2)
C3 C8 1.382(2)
N4 C5 1.362(2)
C5 N6 1.379(2)
C5 C10 1.387(2)
N6 C7 1.295(2)
C7 C21 1.476(2)
C8 C9 1.387(3)
C8 H8 0.9400
C9 C10 1.377(3)
C9 H9 0.9400
C10 H10 0.9400
C11 C12 1.389(3)
C11 C16 1.389(3)
C12 C13 1.381(3)
C12 H12 0.9400
C13 C14 1.383(3)
C13 H13 0.9400
C14 C15 1.380(3)
C14 H14 0.9400
C15 C16 1.381(3)
C15 H15 0.9400
C16 H16 0.9400
C21 C26 1.384(3)
C21 C22 1.395(3)
C22 C23 1.378(3)
C22 H22 0.9400
C23 C24 1.379(3)
C23 H23 0.9400
C24 C25 1.381(3)
C24 H24 0.9400
C25 C26 1.385(3)
C25 H25 0.9400
C26 H26 0.9400

loop_
_geom_torsion_atom_site_label_1
_geom_torsion_atom_site_label_2
_geom_torsion_atom_site_label_3
_geom_torsion_atom_site_label_4
_geom_torsion
F1 B1 O1 C1 -87.35(19)
O2 B1 O1 C1 150.70(15)
N4 B1 O1 C1 33.0(2)
F1 B1 O2 C7 81.76(19)
O1 B1 O2 C7 -156.10(15)
N4 B1 O2 C7 -37.9(2)
B1 O1 C1 N2 -19.6(3)
B1 O1 C1 C11 161.71(15)
O1 C1 N2 C3 -4.4(3)
C11 C1 N2 C3 174.24(15)
C1 N2 C3 N4 9.8(3)
C1 N2 C3 C8 -168.86(17)
C8 C3 N4 C5 4.7(3)
N2 C3 N4 C5 -173.89(15)
C8 C3 N4 B1 -173.43(16)
N2 C3 N4 B1 7.9(2)
F1 B1 N4 C3 93.07(19)
O1 B1 N4 C3 -27.9(2)
O2 B1 N4 C3 -146.88(15)
F1 B1 N4 C5 -85.19(18)
O1 B1 N4 C5 153.84(15)
O2 B1 N4 C5 34.9(2)
C3 N4 C5 N6 170.55(15)
B1 N4 C5 N6 -11.2(2)
C3 N4 C5 C10 -6.0(3)
B1 N4 C5 C10 172.23(16)
N4 C5 N6 C7 -12.7(2)
C10 C5 N6 C7 163.73(17)
C5 N6 C7 O2 9.9(3)
C5 N6 C7 C21 -168.15(15)
B1 O2 C7 N6 18.4(3)
B1 O2 C7 C21 -163.48(15)
N4 C3 C8 C9 -0.6(3)
N2 C3 C8 C9 177.97(16)
C3 C8 C9 C10 -2.1(3)
C8 C9 C10 C5 0.8(3)
N4 C5 C10 C9 3.1(3)
N6 C5 C10 C9 -173.38(17)
N2 C1 C11 C12 -8.5(3)
O1 C1 C11 C12 170.27(16)
N2 C1 C11 C16 170.71(17)
O1 C1 C11 C16 -10.5(2)
C16 C11 C12 C13 -0.1(3)
C1 C11 C12 C13 179.19(17)
C11 C12 C13 C14 0.0(3)
C12 C13 C14 C15 0.2(3)
C13 C14 C15 C16 -0.2(3)
C14 C15 C16 C11 0.1(3)
C12 C11 C16 C15 0.0(3)
C1 C11 C16 C15 -179.25(18)
N6 C7 C21 C26 179.59(17)
O2 C7 C21 C26 1.3(2)
N6 C7 C21 C22 1.6(3)
O2 C7 C21 C22 -176.67(16)
C26 C21 C22 C23 0.1(3)
C7 C21 C22 C23 178.15(18)
C21 C22 C23 C24 -0.1(3)
C22 C23 C24 C25 -0.3(3)
C23 C24 C25 C26 0.6(3)
C22 C21 C26 C25 0.2(3)
C7 C21 C26 C25 -177.75(18)
C24 C25 C26 C21 -0.6(3)
